data_4321714
loop_
_publ_author_name
'Erik D. Brady'
'Timothy P. Hanusa'
'Maren Pink'
'Victor G. Young'

_publ_section_title
;
 The First Noncoordinated Phosphonium Diylide, [Me2P(C13H8)2]-, and Its
 Ylidic and Cationic Counterparts: Synthesis, Structural Characterization,
 and Interaction with the Heavy Group 2 Metals
;
_journal_name_full 'Inorganic Chemistry'
_journal_page_first 6028
_journal_page_last 6037
_journal_paper_doi 10.1021/ic000838n
_journal_volume 39
_journal_year 2000
_chemical_compound_source 'Prof. T. Hanusa - Vanderbilt'
_chemical_formula_sum 'C28 H23 P'
_chemical_formula_weight 390.43
_chemical_name_common 00032a
_chemical_name_systematic
;
  ?
;
_space_group_IT_number 14
_symmetry_cell_setting monoclinic
_symmetry_space_group_name_Hall '-P 2ybc'
_symmetry_space_group_name_H-M 'P 1 21/c 1'
_atom_sites_solution_hydrogens geom
_atom_sites_solution_primary direct
_atom_sites_solution_secondary difmap
_audit_creation_method SHELXL
_cell_angle_alpha 90.00
_cell_angle_beta 110.621(1)
_cell_angle_gamma 90.00
_cell_formula_units_Z 4
_cell_length_a 9.7330(7)
_cell_length_b 17.8237(12)
_cell_length_c 12.3659(8)
_cell_measurement_temperature 173(2)
_cell_volume 2007.8(2)
_computing_structure_refinement 'SHELXL-93 (Sheldrick, 1993)'
_computing_structure_solution 'SHELXS-86 (Sheldrick, 1990)'
_diffrn_ambient_temperature 173(2)
_diffrn_radiation_monochromator graphite
_diffrn_radiation_source 'fine-focus sealed tube'
_diffrn_radiation_type MoK\a
_diffrn_radiation_wavelength 0.71073
_diffrn_reflns_av_R_equivalents 0.0362
_diffrn_reflns_av_sigmaI/netI 0.0517
_diffrn_reflns_limit_h_max 10
_diffrn_reflns_limit_h_min -11
_diffrn_reflns_limit_k_max 21
_diffrn_reflns_limit_k_min 0
_diffrn_reflns_limit_l_max 14
_diffrn_reflns_limit_l_min 0
_diffrn_reflns_number 10376
_diffrn_reflns_theta_max 25.04
_diffrn_reflns_theta_min 2.10
_exptl_absorpt_coefficient_mu 0.149
_exptl_absorpt_correction_T_max 1.0000
_exptl_absorpt_correction_T_min 0.7474
_exptl_absorpt_correction_type multi-scan
_exptl_crystal_colour Yellow
_exptl_crystal_density_diffrn 1.292
_exptl_crystal_description Needle
_exptl_crystal_F_000 824
_exptl_crystal_size_max 0.45
_exptl_crystal_size_mid 0.04
_exptl_crystal_size_min 0.04
_refine_diff_density_max 0.334
_refine_diff_density_min -0.409
_refine_diff_density_rms 0.051
_refine_ls_extinction_method none
_refine_ls_goodness_of_fit_all 0.994
_refine_ls_goodness_of_fit_obs 1.116
_refine_ls_matrix_type full
_refine_ls_number_parameters 264
_refine_ls_number_reflns 3542
_refine_ls_number_restraints 0
_refine_ls_restrained_S_all 0.994
_refine_ls_restrained_S_obs 1.116
_refine_ls_R_factor_all 0.0714
_refine_ls_R_factor_obs 0.0442
_refine_ls_shift/esd_max -0.001
_refine_ls_shift/esd_mean 0.000
_refine_ls_structure_factor_coef Fsqd
_refine_ls_weighting_details 'w=1/[\s^2^(Fo^2^)+(0.0627P)^2^+0.0000P] where P=(Fo^2^+2Fc^2^)/3'
_refine_ls_weighting_scheme calc
_refine_ls_wR_factor_all 0.1132
_refine_ls_wR_factor_obs 0.1041
_reflns_number_observed 2454
_reflns_number_total 3542
_reflns_observed_criterion >2sigma(I)
_cod_data_source_file ic000838n_3.cif
_cod_data_source_block 00032a
_cod_depositor_comments
;
The following automatic conversions were performed:

'_refine_ls_weighting_scheme' value 'calc
w=1/[\s^2^(Fo^2^)+(0.0627P)^2^+0.0000P] where P=(Fo^2^+2Fc^2^)/3' was
changed to 'calc'. New tag '_refine_ls_weighting_details' was
created. The value of the new tag was set to
'w=1/[\s^2^(Fo^2^)+(0.0627P)^2^+0.0000P] where P=(Fo^2^+2Fc^2^)/3'.

Automatic conversion script
Id: cif_fix_values 3143 2015-03-26 13:38:13Z robertas 

The following automatic conversions were performed:

'_exptl_absorpt_correction_type' value 'multi-scans' was replaced
with the value 'multi-scan' as specified in the replacement file
'src/cod-tools/trunk/data/replacement-values/replacement_values.lst'.

Automatic conversion script
Id: cif_fix_values 5376 2017-05-30 11:51:03Z andrius 

2020-11-05
Z value and formula fixed to values more according to usual
chemical conventions.                 miguel
;
_cod_original_formula_sum 'C56 H46 P2'
_cod_original_formula_weight 780.87
_cod_original_formula_units_Z 2
_cod_database_code 4321714

loop_
_symmetry_equiv_pos_as_xyz
'x, y, z'
'-x, y+1/2, -z+1/2'
'-x, -y, -z'
'x, -y-1/2, z-1/2'

loop_
_atom_site_aniso_label
_atom_site_aniso_U_11
_atom_site_aniso_U_22
_atom_site_aniso_U_33
_atom_site_aniso_U_23
_atom_site_aniso_U_13
_atom_site_aniso_U_12
P1 0.0333(4) 0.0230(3) 0.0194(3) 0.0009(2) 0.0094(3) 0.0006(3)
C1 0.048(2) 0.0298(13) 0.0299(13) 0.0026(10) 0.0166(12) 0.0110(11)
C2 0.047(2) 0.0268(13) 0.0288(13) -0.0017(10) 0.0117(12) -0.0062(11)
C3 0.0327(14) 0.0230(11) 0.0190(11) 0.0037(9) 0.0109(10) 0.0012(10)
C4 0.0344(15) 0.0325(13) 0.0162(11) -0.0004(9) 0.0102(10) 0.0003(11)
C5 0.036(2) 0.055(2) 0.0266(13) -0.0058(12) 0.0116(12) 0.0019(13)
C6 0.034(2) 0.085(2) 0.035(2) -0.0163(15) 0.0120(13) -0.017(2)
C7 0.059(2) 0.066(2) 0.044(2) -0.0211(15) 0.024(2) -0.033(2)
C8 0.059(2) 0.039(2) 0.0340(15) -0.0102(12) 0.0213(14) -0.0165(14)
C9 0.044(2) 0.0302(13) 0.0183(11) -0.0011(10) 0.0136(11) -0.0041(11)
C10 0.0379(15) 0.0309(13) 0.0198(11) 0.0025(10) 0.0119(11) 0.0034(11)
C11 0.059(2) 0.0355(14) 0.0253(13) 0.0026(11) 0.0170(13) 0.0133(13)
C12 0.045(2) 0.060(2) 0.0302(15) 0.0059(12) 0.0122(13) 0.0235(15)
C13 0.033(2) 0.067(2) 0.0285(14) 0.0040(13) 0.0104(12) 0.0072(14)
C14 0.034(2) 0.0422(14) 0.0220(12) 0.0006(10) 0.0093(11) -0.0023(12)
C15 0.0334(14) 0.0302(13) 0.0142(11) 0.0035(9) 0.0101(10) 0.0014(10)
C16 0.0288(13) 0.0242(12) 0.0192(11) 0.0011(9) 0.0077(10) -0.0004(10)
C17 0.0322(14) 0.0218(12) 0.0180(11) -0.0034(9) 0.0074(10) 0.0002(10)
C18 0.0321(15) 0.0330(13) 0.0233(12) 0.0046(10) 0.0054(11) -0.0007(11)
C19 0.0316(15) 0.0427(15) 0.0297(14) 0.0001(11) 0.0089(11) -0.0057(12)
C20 0.043(2) 0.0418(15) 0.0296(14) 0.0011(11) 0.0137(12) -0.0141(12)
C21 0.042(2) 0.0292(13) 0.0217(12) 0.0032(10) 0.0081(11) -0.0043(11)
C22 0.0326(14) 0.0206(11) 0.0202(11) -0.0024(9) 0.0076(10) -0.0019(10)
C23 0.0365(15) 0.0198(11) 0.0196(11) -0.0017(9) 0.0101(10) 0.0022(10)
C24 0.043(2) 0.0254(12) 0.0259(13) 0.0022(10) 0.0115(11) 0.0037(11)
C25 0.039(2) 0.0342(14) 0.0307(14) 0.0049(11) 0.0046(12) 0.0113(12)
C26 0.0285(15) 0.0381(14) 0.0378(15) -0.0017(11) 0.0109(12) 0.0043(11)
C27 0.036(2) 0.0316(13) 0.0282(13) 0.0009(10) 0.0145(11) 0.0016(11)
C28 0.0326(14) 0.0224(11) 0.0209(12) -0.0040(9) 0.0107(10) 0.0018(10)

loop_
_atom_site_label
_atom_site_type_symbol
_atom_site_fract_x
_atom_site_fract_y
_atom_site_fract_z
_atom_site_U_iso_or_equiv
_atom_site_thermal_displace_type
_atom_site_occupancy
_atom_site_calc_flag
_atom_site_refinement_flags
_atom_site_disorder_group
P1 P 0.51274(7) 0.24134(3) 0.91266(5) 0.0252(2) Uani 1 d . .
C1 C 0.6755(3) 0.18879(12) 0.9255(2) 0.0353(6) Uani 1 d . .
H1A H 0.6678(7) 0.1692(7) 0.8495(3) 0.053 Uiso 1 calc R .
H1B H 0.6858(9) 0.1469(5) 0.9791(10) 0.053 Uiso 1 calc R .
H1C H 0.7615(3) 0.2216(2) 0.9548(12) 0.053 Uiso 1 calc R .
C2 C 0.3694(3) 0.17252(12) 0.8631(2) 0.0348(6) Uani 1 d . .
H2A H 0.3646(11) 0.1534(6) 0.7876(6) 0.052 Uiso 1 calc R .
H2B H 0.2753(4) 0.1956(2) 0.8562(12) 0.052 Uiso 1 calc R .
H2C H 0.3902(9) 0.1310(4) 0.9185(7) 0.052 Uiso 1 calc R .
C3 C 0.5280(2) 0.26635(11) 1.0614(2) 0.0244(5) Uani 1 d . .
H3A H 0.5414(2) 0.22096(11) 1.1116(2) 0.029 Uiso 1 calc R .
C4 C 0.6508(3) 0.32267(12) 1.1115(2) 0.0274(5) Uani 1 d . .
C5 C 0.8004(3) 0.31251(15) 1.1531(2) 0.0392(6) Uani 1 d . .
H5A H 0.8414(3) 0.26414(15) 1.1530(2) 0.047 Uiso 1 calc R .
C6 C 0.8914(3) 0.3747(2) 1.1956(2) 0.0514(8) Uani 1 d . .
H6A H 0.9950(3) 0.3686(2) 1.2250(2) 0.062 Uiso 1 calc R .
C7 C 0.8305(3) 0.4450(2) 1.1950(2) 0.0545(8) Uani 1 d . .
H7A H 0.8937(3) 0.4869(2) 1.2223(2) 0.065 Uiso 1 calc R .
C8 C 0.6814(3) 0.45586(14) 1.1558(2) 0.0427(7) Uani 1 d . .
H8A H 0.6414(3) 0.50439(14) 1.1565(2) 0.051 Uiso 1 calc R .
C9 C 0.5897(3) 0.39395(12) 1.1148(2) 0.0300(6) Uani 1 d . .
C10 C 0.4314(3) 0.38649(12) 1.0810(2) 0.0290(5) Uani 1 d . .
C11 C 0.3231(3) 0.43865(14) 1.0796(2) 0.0392(7) Uani 1 d . .
H11A H 0.3467(3) 0.49024(14) 1.0945(2) 0.047 Uiso 1 calc R .
C12 C 0.1815(3) 0.4135(2) 1.0563(2) 0.0455(7) Uani 1 d . .
H12A H 0.1072(3) 0.4485(2) 1.0548(2) 0.055 Uiso 1 calc R .
C13 C 0.1453(3) 0.3384(2) 1.0349(2) 0.0431(7) Uani 1 d . .
H13A H 0.0474(3) 0.3224(2) 1.0209(2) 0.052 Uiso 1 calc R .
C14 C 0.2512(3) 0.28631(14) 1.0339(2) 0.0327(6) Uani 1 d . .
H14A H 0.2262(3) 0.23492(14) 1.0182(2) 0.039 Uiso 1 calc R .
C15 C 0.3930(2) 0.31057(12) 1.0561(2) 0.0255(5) Uani 1 d . .
C16 C 0.4838(2) 0.31687(12) 0.8202(2) 0.0243(5) Uani 1 d . .
C17 C 0.5953(2) 0.35903(11) 0.7938(2) 0.0244(5) Uani 1 d . .
C18 C 0.7490(3) 0.36031(12) 0.8409(2) 0.0306(6) Uani 1 d . .
H18A H 0.7990(3) 0.32964(12) 0.9057(2) 0.037 Uiso 1 calc R .
C19 C 0.8283(3) 0.40561(13) 0.7942(2) 0.0352(6) Uani 1 d . .
H19A H 0.9325(3) 0.40427(13) 0.8253(2) 0.042 Uiso 1 calc R .
C20 C 0.7580(3) 0.45362(13) 0.7016(2) 0.0379(6) Uani 1 d . .
H20A H 0.8144(3) 0.48489(13) 0.6709(2) 0.045 Uiso 1 calc R .
C21 C 0.6078(3) 0.45545(12) 0.6552(2) 0.0318(6) Uani 1 d . .
H21A H 0.5601(3) 0.48859(12) 0.5932(2) 0.038 Uiso 1 calc R .
C22 C 0.5244(2) 0.40851(12) 0.6992(2) 0.0249(5) Uani 1 d . .
C23 C 0.3688(2) 0.39852(11) 0.6669(2) 0.0252(5) Uani 1 d . .
C24 C 0.2513(3) 0.43167(12) 0.5787(2) 0.0317(6) Uani 1 d . .
H24A H 0.2695(3) 0.46756(12) 0.5286(2) 0.038 Uiso 1 calc R .
C25 C 0.1095(3) 0.41204(13) 0.5651(2) 0.0365(6) Uani 1 d . .
H25A H 0.0297(3) 0.43215(13) 0.5029(2) 0.044 Uiso 1 calc R .
C26 C 0.0834(3) 0.36217(13) 0.6435(2) 0.0350(6) Uani 1 d . .
H26A H -0.0150(3) 0.35092(13) 0.6358(2) 0.042 Uiso 1 calc R .
C27 C 0.1968(3) 0.32900(12) 0.7313(2) 0.0311(6) Uani 1 d . .
H27A H 0.1762(3) 0.29591(12) 0.7839(2) 0.037 Uiso 1 calc R .
C28 C 0.3429(2) 0.34438(11) 0.7427(2) 0.0249(5) Uani 1 d . .

loop_
_atom_type_symbol
_atom_type_description
_atom_type_scat_dispersion_real
_atom_type_scat_dispersion_imag
_atom_type_scat_source
C C 0.0033 0.0016 'International Tables Vol C Tables 4.2.6.8 and 6.1.1.4'
H H 0.0000 0.0000 'International Tables Vol C Tables 4.2.6.8 and 6.1.1.4'
P P 0.1023 0.0942 'International Tables Vol C Tables 4.2.6.8 and 6.1.1.4'

loop_
_geom_angle_atom_site_label_1
_geom_angle_atom_site_label_2
_geom_angle_atom_site_label_3
_geom_angle
_geom_angle_site_symmetry_1
_geom_angle_site_symmetry_3
_geom_angle_publ_flag
C16 P1 C2 112.41(11) . . ?
C16 P1 C1 113.46(11) . . ?
C2 P1 C1 103.21(12) . . ?
C16 P1 C3 114.16(10) . . ?
C2 P1 C3 106.54(10) . . ?
C1 P1 C3 106.18(10) . . ?
C15 C3 C4 102.7(2) . . ?
C15 C3 P1 108.57(14) . . ?
C4 C3 P1 109.96(14) . . ?
C5 C4 C9 120.7(2) . . ?
C5 C4 C3 130.1(2) . . ?
C9 C4 C3 109.2(2) . . ?
C4 C5 C6 118.9(2) . . ?
C7 C6 C5 120.1(3) . . ?
C8 C7 C6 121.7(3) . . ?
C7 C8 C9 118.6(3) . . ?
C8 C9 C4 120.0(2) . . ?
C8 C9 C10 130.8(2) . . ?
C4 C9 C10 108.9(2) . . ?
C11 C10 C15 119.6(2) . . ?
C11 C10 C9 131.3(2) . . ?
C15 C10 C9 108.9(2) . . ?
C12 C11 C10 118.6(2) . . ?
C11 C12 C13 121.5(2) . . ?
C12 C13 C14 120.5(2) . . ?
C15 C14 C13 118.8(2) . . ?
C14 C15 C10 121.0(2) . . ?
C14 C15 C3 129.7(2) . . ?
C10 C15 C3 109.4(2) . . ?
C17 C16 C28 106.5(2) . . ?
C17 C16 P1 126.5(2) . . ?
C28 C16 P1 126.6(2) . . ?
C18 C17 C22 117.8(2) . . ?
C18 C17 C16 133.6(2) . . ?
C22 C17 C16 108.6(2) . . ?
C19 C18 C17 120.6(2) . . ?
C18 C19 C20 121.1(2) . . ?
C21 C20 C19 119.9(2) . . ?
C20 C21 C22 120.1(2) . . ?
C21 C22 C17 120.3(2) . . ?
C21 C22 C23 131.7(2) . . ?
C17 C22 C23 108.0(2) . . ?
C24 C23 C28 120.7(2) . . ?
C24 C23 C22 131.0(2) . . ?
C28 C23 C22 108.3(2) . . ?
C25 C24 C23 119.8(2) . . ?
C24 C25 C26 119.7(2) . . ?
C27 C26 C25 121.7(2) . . ?
C26 C27 C28 119.7(2) . . ?
C27 C28 C23 118.2(2) . . ?
C27 C28 C16 133.3(2) . . ?
C23 C28 C16 108.5(2) . . ?

loop_
_geom_bond_atom_site_label_1
_geom_bond_atom_site_label_2
_geom_bond_distance
_geom_bond_site_symmetry_2
_geom_bond_publ_flag
P1 C16 1.724(2) . ?
P1 C2 1.795(2) . ?
P1 C1 1.798(2) . ?
P1 C3 1.847(2) . ?
C3 C15 1.513(3) . ?
C3 C4 1.516(3) . ?
C4 C5 1.375(3) . ?
C4 C9 1.410(3) . ?
C5 C6 1.400(4) . ?
C6 C7 1.386(4) . ?
C7 C8 1.372(4) . ?
C8 C9 1.397(3) . ?
C9 C10 1.453(3) . ?
C10 C11 1.401(3) . ?
C10 C15 1.409(3) . ?
C11 C12 1.379(4) . ?
C12 C13 1.385(4) . ?
C13 C14 1.391(3) . ?
C14 C15 1.379(3) . ?
C16 C17 1.448(3) . ?
C16 C28 1.454(3) . ?
C17 C18 1.402(3) . ?
C17 C22 1.433(3) . ?
C18 C19 1.377(3) . ?
C19 C20 1.400(3) . ?
C20 C21 1.370(3) . ?
C21 C22 1.403(3) . ?
C22 C23 1.434(3) . ?
C23 C24 1.403(3) . ?
C23 C28 1.428(3) . ?
C24 C25 1.375(3) . ?
C25 C26 1.402(3) . ?
C26 C27 1.380(3) . ?
C27 C28 1.406(3) . ?

loop_
_geom_torsion_atom_site_label_1
_geom_torsion_atom_site_label_2
_geom_torsion_atom_site_label_3
_geom_torsion_atom_site_label_4
_geom_torsion
_geom_torsion_site_symmetry_1
_geom_torsion_site_symmetry_2
_geom_torsion_site_symmetry_3
_geom_torsion_site_symmetry_4
_geom_torsion_publ_flag
C16 P1 C3 C15 54.5(2) . . . . ?
C2 P1 C3 C15 -70.2(2) . . . . ?
C1 P1 C3 C15 -179.74(15) . . . . ?
C16 P1 C3 C4 -57.2(2) . . . . ?
C2 P1 C3 C4 178.1(2) . . . . ?
C1 P1 C3 C4 68.6(2) . . . . ?
C15 C3 C4 C5 168.8(2) . . . . ?
P1 C3 C4 C5 -75.8(3) . . . . ?
C15 C3 C4 C9 -9.3(2) . . . . ?
P1 C3 C4 C9 106.2(2) . . . . ?
C9 C4 C5 C6 -1.9(3) . . . . ?
C3 C4 C5 C6 -179.7(2) . . . . ?
C4 C5 C6 C7 -0.3(4) . . . . ?
C5 C6 C7 C8 1.6(4) . . . . ?
C6 C7 C8 C9 -0.6(4) . . . . ?
C7 C8 C9 C4 -1.6(3) . . . . ?
C7 C8 C9 C10 172.0(2) . . . . ?
C5 C4 C9 C8 2.9(3) . . . . ?
C3 C4 C9 C8 -178.8(2) . . . . ?
C5 C4 C9 C10 -172.0(2) . . . . ?
C3 C4 C9 C10 6.2(2) . . . . ?
C8 C9 C10 C11 -0.2(4) . . . . ?
C4 C9 C10 C11 174.0(2) . . . . ?
C8 C9 C10 C15 -174.4(2) . . . . ?
C4 C9 C10 C15 -0.2(2) . . . . ?
C15 C10 C11 C12 1.5(3) . . . . ?
C9 C10 C11 C12 -172.2(2) . . . . ?
C10 C11 C12 C13 0.3(3) . . . . ?
C11 C12 C13 C14 -1.5(4) . . . . ?
C12 C13 C14 C15 0.9(3) . . . . ?
C13 C14 C15 C10 0.9(3) . . . . ?
C13 C14 C15 C3 179.4(2) . . . . ?
C11 C10 C15 C14 -2.1(3) . . . . ?
C9 C10 C15 C14 172.9(2) . . . . ?
C11 C10 C15 C3 179.1(2) . . . . ?
C9 C10 C15 C3 -5.9(2) . . . . ?
C4 C3 C15 C14 -169.5(2) . . . . ?
P1 C3 C15 C14 74.0(2) . . . . ?
C4 C3 C15 C10 9.1(2) . . . . ?
P1 C3 C15 C10 -107.3(2) . . . . ?
C2 P1 C16 C17 -144.4(2) . . . . ?
C1 P1 C16 C17 -27.8(2) . . . . ?
C3 P1 C16 C17 94.1(2) . . . . ?
C2 P1 C16 C28 27.0(2) . . . . ?
C1 P1 C16 C28 143.7(2) . . . . ?
C3 P1 C16 C28 -94.5(2) . . . . ?
C28 C16 C17 C18 177.2(2) . . . . ?
P1 C16 C17 C18 -9.9(4) . . . . ?
C28 C16 C17 C22 -2.5(2) . . . . ?
P1 C16 C17 C22 170.3(2) . . . . ?
C22 C17 C18 C19 -2.6(3) . . . . ?
C16 C17 C18 C19 177.7(2) . . . . ?
C17 C18 C19 C20 2.5(3) . . . . ?
C18 C19 C20 C21 -0.7(4) . . . . ?
C19 C20 C21 C22 -1.0(3) . . . . ?
C20 C21 C22 C17 0.8(3) . . . . ?
C20 C21 C22 C23 -179.2(2) . . . . ?
C18 C17 C22 C21 1.0(3) . . . . ?
C16 C17 C22 C21 -179.3(2) . . . . ?
C18 C17 C22 C23 -179.0(2) . . . . ?
C16 C17 C22 C23 0.8(2) . . . . ?
C21 C22 C23 C24 1.7(4) . . . . ?
C17 C22 C23 C24 -178.3(2) . . . . ?
C21 C22 C23 C28 -178.6(2) . . . . ?
C17 C22 C23 C28 1.3(2) . . . . ?
C28 C23 C24 C25 0.1(3) . . . . ?
C22 C23 C24 C25 179.7(2) . . . . ?
C23 C24 C25 C26 3.5(3) . . . . ?
C24 C25 C26 C27 -3.3(4) . . . . ?
C25 C26 C27 C28 -0.8(3) . . . . ?
C26 C27 C28 C23 4.4(3) . . . . ?
C26 C27 C28 C16 -176.7(2) . . . . ?
C24 C23 C28 C27 -4.1(3) . . . . ?
C22 C23 C28 C27 176.2(2) . . . . ?
C24 C23 C28 C16 176.8(2) . . . . ?
C22 C23 C28 C16 -2.9(2) . . . . ?
C17 C16 C28 C27 -175.6(2) . . . . ?
P1 C16 C28 C27 11.6(4) . . . . ?
C17 C16 C28 C23 3.3(2) . . . . ?
P1 C16 C28 C23 -169.5(2) . . . . ?
